data_4112241
loop_
_publ_author_name
'Uwe V. Monkowius'
'Stefan D. Nogai'
'Hubert Schmidbaur'

_publ_contact_author_address
;
 Anorganische und Analytische Chemie 
 Technische Universitaet Muenchen 
 Lichtenbergstr. 4 
 Garching 
 D-85747 
 GERMANY 
;
_publ_contact_author_email H.Schmidbaur@lrz.tu-muenchen.de
_publ_contact_author_fax '++49 89 2891-3125'
_publ_contact_author_name 'Prof Hubert Schmidbaur'
_publ_contact_author_phone '++49 89 2891-3130'
_publ_section_title
;
 The Tetra(vinyl)phosphonium Cation [(CH2CH)4P]+
;
_journal_name_full 'Journal of the American Chemical Society'
_journal_page_first 1632
_journal_page_last 1633
_journal_paper_doi 10.1021/ja0399019
_journal_volume 126
_journal_year 2004
_chemical_formula_sum 'C27 H30 B P'
_chemical_formula_weight 396.29
_chemical_name_common '[BVi4]-[MePPh3]+'
_chemical_name_systematic
; 
 ? 
;
_space_group_IT_number 14
_symmetry_cell_setting monoclinic
_symmetry_space_group_name_Hall '-P 2yn'
_symmetry_space_group_name_H-M 'P 1 21/n 1'
_atom_sites_solution_hydrogens difmap
_atom_sites_solution_primary direct
_atom_sites_solution_secondary difmap
_audit_creation_method SHELXL-97
_cell_angle_alpha 90.00
_cell_angle_beta 100.1099(6)
_cell_angle_gamma 90.00
_cell_formula_units_Z 4
_cell_length_a 10.31080(10)
_cell_length_b 14.5850(2)
_cell_length_c 15.6994(3)
_cell_measurement_reflns_used 53207
_cell_measurement_temperature 143(2)
_cell_volume 2324.26(6)
_computing_cell_refinement DENZO
_computing_data_collection XPRESS
_computing_data_reduction SCALEPACK
_computing_molecular_graphics SHELXTL-PLUS
_computing_publication_material 'SHELXL-97 (Sheldrick, 1997)'
_computing_structure_refinement 'SHELXL-97 (Sheldrick, 1997)'
_computing_structure_solution 'SHELXS-97 (Sheldrick, 1990)'
_diffrn_ambient_temperature 143(2)
_diffrn_measured_fraction_theta_full 0.994
_diffrn_measured_fraction_theta_max 0.994
_diffrn_measurement_device_type 'NONIUS DIP 2020'
_diffrn_measurement_method phi-rotation
_diffrn_radiation_monochromator graphite
_diffrn_radiation_source 'fine-focus sealed tube'
_diffrn_radiation_type MoK\a
_diffrn_radiation_wavelength 0.71073
_diffrn_reflns_av_R_equivalents 0.034
_diffrn_reflns_av_sigmaI/netI 0.0246
_diffrn_reflns_limit_h_max 12
_diffrn_reflns_limit_h_min 0
_diffrn_reflns_limit_k_max 17
_diffrn_reflns_limit_k_min 0
_diffrn_reflns_limit_l_max 18
_diffrn_reflns_limit_l_min -18
_diffrn_reflns_number 53207
_diffrn_reflns_theta_full 25.45
_diffrn_reflns_theta_max 25.45
_diffrn_reflns_theta_min 2.60
_exptl_absorpt_coefficient_mu 0.128
_exptl_absorpt_correction_type none
_exptl_crystal_colour colourless
_exptl_crystal_density_diffrn 1.132
_exptl_crystal_description plate
_exptl_crystal_F_000 848
_exptl_crystal_size_max 0.40
_exptl_crystal_size_mid 0.30
_exptl_crystal_size_min 0.15
_refine_diff_density_max 0.458
_refine_diff_density_min -0.317
_refine_diff_density_rms 0.038
_refine_ls_extinction_method none
_refine_ls_goodness_of_fit_ref 1.030
_refine_ls_hydrogen_treatment refall
_refine_ls_matrix_type full
_refine_ls_number_parameters 401
_refine_ls_number_reflns 4284
_refine_ls_number_restraints 0
_refine_ls_restrained_S_all 1.030
_refine_ls_R_factor_all 0.0449
_refine_ls_R_factor_gt 0.0419
_refine_ls_shift/su_max 0.000
_refine_ls_shift/su_mean 0.000
_refine_ls_structure_factor_coef Fsqd
_refine_ls_weighting_details 'calc w=1/[\s^2^(Fo^2^)+(0.0402P)^2^+1.3944P] where P=(Fo^2^+2Fc^2^)/3'
_refine_ls_weighting_scheme calc
_refine_ls_wR_factor_gt 0.1009
_refine_ls_wR_factor_ref 0.1031
_reflns_number_gt 3983
_reflns_number_total 4284
_reflns_threshold_expression >2sigma(I)
_cod_data_source_file ja0399019si20031202_102037.cif
_cod_data_source_block uwe41
_cod_database_code 4112241

loop_
_symmetry_equiv_pos_as_xyz
'x, y, z'
'-x+1/2, y+1/2, -z+1/2'
'-x, -y, -z'
'x-1/2, -y-1/2, z-1/2'

loop_
_atom_site_label
_atom_site_type_symbol
_atom_site_fract_x
_atom_site_fract_y
_atom_site_fract_z
_atom_site_U_iso_or_equiv
_atom_site_adp_type
_atom_site_occupancy
_atom_site_symmetry_multiplicity
_atom_site_calc_flag
_atom_site_refinement_flags
_atom_site_disorder_assembly
_atom_site_disorder_group
P1 P 0.41073(4) 0.18045(3) 0.80998(2) 0.02605(12) Uani 1 1 d . . .
C111 C 0.39317(15) 0.06910(10) 0.85472(9) 0.0268(3) Uani 1 1 d . . .
C112 C 0.27460(16) 0.04368(11) 0.87936(10) 0.0318(3) Uani 1 1 d . . .
C113 C 0.26046(17) -0.04424(12) 0.91057(10) 0.0352(4) Uani 1 1 d . . .
C114 C 0.36391(18) -0.10594(12) 0.91739(10) 0.0363(4) Uani 1 1 d . . .
C115 C 0.48215(18) -0.08028(12) 0.89368(11) 0.0370(4) Uani 1 1 d . . .
C116 C 0.49758(16) 0.00708(12) 0.86242(10) 0.0322(3) Uani 1 1 d . . .
C121 C 0.35694(15) 0.17839(10) 0.69499(9) 0.0276(3) Uani 1 1 d . . .
C122 C 0.42606(17) 0.22715(13) 0.64118(11) 0.0372(4) Uani 1 1 d . . .
C123 C 0.38843(19) 0.21988(14) 0.55192(11) 0.0423(4) Uani 1 1 d . . .
C124 C 0.28302(19) 0.16571(12) 0.51703(11) 0.0394(4) Uani 1 1 d . . .
C125 C 0.2110(2) 0.12047(12) 0.57065(11) 0.0403(4) Uani 1 1 d . . .
C126 C 0.24767(17) 0.12588(11) 0.65983(10) 0.0342(4) Uani 1 1 d . . .
C131 C 0.31518(15) 0.26085(10) 0.85911(10) 0.0290(3) Uani 1 1 d . . .
C132 C 0.22434(17) 0.31814(12) 0.80979(11) 0.0360(4) Uani 1 1 d . . .
C133 C 0.1574(2) 0.38269(13) 0.85016(13) 0.0442(4) Uani 1 1 d . . .
C134 C 0.1811(2) 0.38960(13) 0.93957(12) 0.0449(4) Uani 1 1 d . . .
C135 C 0.2719(2) 0.33297(13) 0.98888(12) 0.0467(5) Uani 1 1 d . . .
C136 C 0.3390(2) 0.26845(12) 0.94912(11) 0.0403(4) Uani 1 1 d . . .
C141 C 0.57967(17) 0.21401(13) 0.83357(11) 0.0353(4) Uani 1 1 d . . .
B1 B -0.1535(2) -0.00745(19) 0.77149(13) 0.0505(6) Uani 1 1 d . . .
C11 C -0.1768(2) -0.09170(19) 0.83681(17) 0.0652(7) Uani 1 1 d . A .
C12 C -0.1420(3) -0.0972(2) 0.9205(2) 0.0746(8) Uani 1 1 d . . .
C21 C -0.03394(17) -0.03693(14) 0.72119(12) 0.0414(4) Uani 1 1 d . A .
C22 C -0.03144(18) -0.03375(12) 0.63766(12) 0.0377(4) Uani 1 1 d . . .
C31 C -0.1191(3) 0.08459(17) 0.82463(17) 0.0659(6) Uani 1 1 d . A .
C32 C -0.0640(3) 0.1578(3) 0.8026(3) 0.0909(10) Uani 1 1 d . . .
C41A C -0.2924(3) -0.0163(3) 0.70220(19) 0.0353(13) Uani 0.664(12) 1 d P A 1
C42A C -0.3581(4) 0.0529(4) 0.6601(2) 0.0382(11) Uani 0.664(12) 1 d P A 1
C41B C -0.2703(6) 0.0474(6) 0.6985(3) 0.036(3) Uani 0.336(12) 1 d P A 2
C42B C -0.3723(9) 0.0020(10) 0.6564(5) 0.049(3) Uani 0.336(12) 1 d P A 2
H112 H 0.2029(19) 0.0858(14) 0.8728(12) 0.043(5) Uiso 1 1 d . . .
H113 H 0.178(2) -0.0618(14) 0.9275(13) 0.047(5) Uiso 1 1 d . . .
H114 H 0.3535(19) -0.1687(14) 0.9386(13) 0.047(5) Uiso 1 1 d . . .
H115 H 0.555(2) -0.1237(15) 0.8988(13) 0.055(6) Uiso 1 1 d . . .
H116 H 0.579(2) 0.0234(13) 0.8454(12) 0.043(5) Uiso 1 1 d . . .
H122 H 0.500(2) 0.2650(15) 0.6649(13) 0.052(6) Uiso 1 1 d . . .
H123 H 0.439(2) 0.2542(15) 0.5159(14) 0.054(6) Uiso 1 1 d . . .
H124 H 0.258(2) 0.1585(14) 0.4544(14) 0.052(6) Uiso 1 1 d . . .
H125 H 0.140(2) 0.0844(15) 0.5456(14) 0.055(6) Uiso 1 1 d . . .
H126 H 0.1991(19) 0.0912(13) 0.6961(13) 0.044(5) Uiso 1 1 d . . .
H132 H 0.2095(19) 0.3126(13) 0.7467(14) 0.046(5) Uiso 1 1 d . . .
H133 H 0.095(2) 0.4225(15) 0.8141(14) 0.053(6) Uiso 1 1 d . . .
H134 H 0.132(2) 0.4353(15) 0.9678(14) 0.056(6) Uiso 1 1 d . . .
H135 H 0.290(2) 0.3373(15) 1.0534(15) 0.060(6) Uiso 1 1 d . . .
H136 H 0.403(2) 0.2287(14) 0.9847(13) 0.048(5) Uiso 1 1 d . . .
H141 H 0.586(2) 0.2790(16) 0.8139(14) 0.053(6) Uiso 1 1 d . . .
H142 H 0.632(2) 0.1754(14) 0.8033(14) 0.051(6) Uiso 1 1 d . . .
H143 H 0.607(2) 0.2079(14) 0.8954(15) 0.052(6) Uiso 1 1 d . . .
H11A H -0.234(3) -0.153(2) 0.814(2) 0.105(10) Uiso 1 1 d . . .
H12A H -0.084(3) -0.030(3) 0.949(2) 0.129(12) Uiso 1 1 d . . .
H12B H -0.160(3) -0.156(2) 0.958(2) 0.110(10) Uiso 1 1 d . . .
H21A H 0.052(2) -0.0595(15) 0.7586(15) 0.063(6) Uiso 1 1 d . . .
H22A H -0.109(2) -0.0120(14) 0.5960(13) 0.049(5) Uiso 1 1 d . . .
H22B H 0.0454(19) -0.0511(12) 0.6128(12) 0.040(5) Uiso 1 1 d . . .
H31A H -0.153(4) 0.100(3) 0.885(2) 0.136(13) Uiso 1 1 d . . .
H32A H -0.040(3) 0.167(2) 0.741(2) 0.115(12) Uiso 1 1 d . . .
H32B H -0.060(3) 0.210(2) 0.836(2) 0.095(11) Uiso 1 1 d . . .
H41A H -0.344(3) -0.075(2) 0.6826(19) 0.088(9) Uiso 1 1 d . . .
H41B H -0.311(3) 0.1170(19) 0.6720(16) 0.074(7) Uiso 1 1 d . . .
H42A H -0.440(2) 0.0398(15) 0.6153(14) 0.052(6) Uiso 1 1 d . . .

loop_
_atom_site_aniso_label
_atom_site_aniso_U_11
_atom_site_aniso_U_22
_atom_site_aniso_U_33
_atom_site_aniso_U_23
_atom_site_aniso_U_13
_atom_site_aniso_U_12
P1 0.0290(2) 0.0293(2) 0.0196(2) -0.00004(14) 0.00352(15) -0.00037(15)
C111 0.0314(8) 0.0310(8) 0.0171(7) -0.0003(6) 0.0021(6) 0.0004(6)
C112 0.0322(8) 0.0342(8) 0.0292(8) 0.0011(6) 0.0057(6) 0.0019(7)
C113 0.0381(9) 0.0388(9) 0.0290(8) 0.0022(7) 0.0063(7) -0.0043(7)
C114 0.0485(10) 0.0334(9) 0.0257(8) 0.0049(7) 0.0026(7) -0.0005(7)
C115 0.0422(9) 0.0371(9) 0.0316(8) 0.0070(7) 0.0056(7) 0.0091(7)
C116 0.0332(8) 0.0386(9) 0.0252(8) 0.0036(6) 0.0060(6) 0.0038(7)
C121 0.0319(8) 0.0298(8) 0.0212(7) 0.0001(6) 0.0049(6) 0.0035(6)
C122 0.0369(9) 0.0463(10) 0.0288(8) 0.0059(7) 0.0066(7) -0.0013(8)
C123 0.0473(10) 0.0551(11) 0.0264(8) 0.0106(8) 0.0121(7) 0.0084(9)
C124 0.0544(11) 0.0405(10) 0.0217(8) -0.0005(7) 0.0020(7) 0.0153(8)
C125 0.0529(11) 0.0366(9) 0.0273(8) -0.0035(7) -0.0040(8) -0.0023(8)
C126 0.0416(9) 0.0344(9) 0.0259(8) 0.0002(7) 0.0035(7) -0.0038(7)
C131 0.0356(8) 0.0281(8) 0.0243(7) 0.0000(6) 0.0077(6) -0.0022(6)
C132 0.0443(9) 0.0368(9) 0.0271(8) 0.0000(7) 0.0070(7) 0.0042(7)
C133 0.0516(11) 0.0382(10) 0.0445(10) 0.0015(8) 0.0130(9) 0.0112(8)
C134 0.0609(12) 0.0346(9) 0.0453(10) -0.0038(8) 0.0262(9) 0.0025(8)
C135 0.0721(13) 0.0425(10) 0.0296(9) -0.0023(8) 0.0205(9) 0.0016(9)
C136 0.0571(11) 0.0404(10) 0.0245(8) 0.0028(7) 0.0098(8) 0.0060(8)
C141 0.0342(9) 0.0410(10) 0.0298(9) -0.0006(7) 0.0032(7) -0.0037(7)
B1 0.0339(10) 0.0866(17) 0.0295(10) -0.0100(11) 0.0015(8) 0.0171(11)
C11 0.0453(12) 0.0788(16) 0.0785(17) -0.0264(14) 0.0297(11) 0.0023(11)
C12 0.0776(17) 0.0739(17) 0.0861(19) 0.0191(15) 0.0526(15) 0.0213(14)
C21 0.0306(9) 0.0563(11) 0.0362(9) -0.0057(8) 0.0025(7) 0.0063(8)
C22 0.0368(9) 0.0394(9) 0.0386(9) -0.0059(7) 0.0110(8) 0.0010(7)
C31 0.0742(15) 0.0612(14) 0.0681(15) 0.0003(12) 0.0285(13) 0.0236(12)
C32 0.0620(16) 0.079(2) 0.138(3) 0.029(2) 0.0373(19) 0.0155(15)
C41A 0.0325(17) 0.043(3) 0.0316(16) -0.0040(13) 0.0088(13) -0.0003(14)
C42A 0.031(2) 0.056(3) 0.0278(16) 0.0028(18) 0.0075(15) 0.0041(18)
C41B 0.033(4) 0.051(6) 0.025(3) 0.000(2) 0.011(3) 0.003(3)
C42B 0.035(4) 0.074(7) 0.038(4) 0.003(4) 0.006(3) 0.010(4)

loop_
_atom_type_symbol
_atom_type_description
_atom_type_scat_dispersion_real
_atom_type_scat_dispersion_imag
_atom_type_scat_source
C C 0.0033 0.0016 'International Tables Vol C Tables 4.2.6.8 and 6.1.1.4'
H H 0.0000 0.0000 'International Tables Vol C Tables 4.2.6.8 and 6.1.1.4'
P P 0.1023 0.0942 'International Tables Vol C Tables 4.2.6.8 and 6.1.1.4'
B B 0.0013 0.0007 'International Tables Vol C Tables 4.2.6.8 and 6.1.1.4'

loop_
_geom_angle_atom_site_label_1
_geom_angle_atom_site_label_2
_geom_angle_atom_site_label_3
_geom_angle
C141 P1 C131 108.77(8)
C141 P1 C111 109.23(8)
C131 P1 C111 108.88(7)
C141 P1 C121 109.37(8)
C131 P1 C121 110.38(7)
C111 P1 C121 110.18(7)
C116 C111 C112 120.26(15)
C116 C111 P1 119.49(12)
C112 C111 P1 120.22(12)
C113 C112 C111 119.61(15)
C113 C112 H112 120.4(12)
C111 C112 H112 119.9(12)
C114 C113 C112 119.99(16)
C114 C113 H113 120.6(12)
C112 C113 H113 119.5(12)
C113 C114 C115 120.33(16)
C113 C114 H114 120.0(12)
C115 C114 H114 119.6(12)
C116 C115 C114 120.30(16)
C116 C115 H115 119.6(13)
C114 C115 H115 120.1(13)
C115 C116 C111 119.50(15)
C115 C116 H116 119.4(12)
C111 C116 H116 121.1(12)
C122 C121 C126 120.32(14)
C122 C121 P1 120.09(12)
C126 C121 P1 119.57(12)
C123 C122 C121 119.36(17)
C123 C122 H122 119.8(13)
C121 C122 H122 120.9(12)
C124 C123 C122 120.37(17)
C124 C123 H123 122.0(13)
C122 C123 H123 117.6(13)
C123 C124 C125 120.11(16)
C123 C124 H124 120.9(12)
C125 C124 H124 119.0(12)
C124 C125 C126 120.47(17)
C124 C125 H125 118.6(13)
C126 C125 H125 120.9(13)
C125 C126 C121 119.28(16)
C125 C126 H126 119.2(12)
C121 C126 H126 121.5(11)
C132 C131 C136 119.96(15)
C132 C131 P1 121.54(12)
C136 C131 P1 118.41(13)
C133 C132 C131 119.76(16)
C133 C132 H132 121.2(11)
C131 C132 H132 119.1(11)
C132 C133 C134 120.01(18)
C132 C133 H133 118.1(13)
C134 C133 H133 121.9(13)
C135 C134 C133 120.40(17)
C135 C134 H134 120.3(12)
C133 C134 H134 119.3(12)
C134 C135 C136 119.94(17)
C134 C135 H135 121.1(13)
C136 C135 H135 118.9(13)
C135 C136 C131 119.92(17)
C135 C136 H136 119.3(12)
C131 C136 H136 120.8(12)
P1 C141 H141 108.1(12)
P1 C141 H142 110.4(12)
H141 C141 H142 109.2(17)
P1 C141 H143 106.7(12)
H141 C141 H143 111.9(17)
H142 C141 H143 110.5(17)
C31 B1 C21 111.03(19)
C31 B1 C41A 120.2(2)
C21 B1 C41A 107.62(16)
C31 B1 C11 110.34(17)
C21 B1 C11 108.05(17)
C41A B1 C11 98.5(2)
C31 B1 C41B 91.3(3)
C21 B1 C41B 107.6(2)
C41A B1 C41B 33.2(2)
C11 B1 C41B 127.2(3)
C12 C11 B1 129.1(2)
C12 C11 H11A 108.5(16)
B1 C11 H11A 122.3(16)
C11 C12 H12A 111.0(17)
C11 C12 H12B 123.9(18)
H12A C12 H12B 125(2)
C22 C21 B1 128.34(17)
C22 C21 H21A 114.6(13)
B1 C21 H21A 117.1(13)
C21 C22 H22A 120.9(12)
C21 C22 H22B 123.2(11)
H22A C22 H22B 115.9(16)
C32 C31 B1 129.0(3)
C32 C31 H31A 107(2)
B1 C31 H31A 124(2)
C31 C32 H32A 123(2)
C31 C32 H32B 120(2)
H32A C32 H32B 116(3)
C42A C41A B1 125.4(5)
C42A C41A H41A 106.8(17)
B1 C41A H41A 127.8(17)
C41A C42A H41B 114.0(16)
C41A C42A H42A 119.4(15)
H41B C42A H42A 126.1(19)
C42B C41B B1 120.5(10)
C42B C41B H41B 93.1(16)
B1 C41B H41B 145.7(15)
C41B C42B H41A 99.9(17)
C41B C42B H42A 116(2)
H41A C42B H42A 144(2)

loop_
_geom_bond_atom_site_label_1
_geom_bond_atom_site_label_2
_geom_bond_distance
P1 C141 1.7845(17)
P1 C131 1.7909(16)
P1 C111 1.7912(15)
P1 C121 1.7934(15)
C111 C116 1.395(2)
C111 C112 1.396(2)
C112 C113 1.390(2)
C112 H112 0.95(2)
C113 C114 1.385(2)
C113 H113 0.97(2)
C114 C115 1.387(3)
C114 H114 0.99(2)
C115 C116 1.385(2)
C115 H115 0.97(2)
C116 H116 0.95(2)
C121 C122 1.392(2)
C121 C126 1.394(2)
C122 C123 1.391(2)
C122 H122 0.96(2)
C123 C124 1.377(3)
C123 H123 0.97(2)
C124 C125 1.384(3)
C124 H124 0.98(2)
C125 C126 1.387(2)
C125 H125 0.93(2)
C126 H126 0.96(2)
C131 C132 1.386(2)
C131 C136 1.396(2)
C132 C133 1.385(2)
C132 H132 0.98(2)
C133 C134 1.386(3)
C133 H133 0.97(2)
C134 C135 1.380(3)
C134 H134 0.99(2)
C135 C136 1.381(3)
C135 H135 1.00(2)
C136 H136 0.98(2)
C141 H141 1.00(2)
C141 H142 0.96(2)
C141 H143 0.97(2)
B1 C31 1.587(4)
B1 C21 1.634(3)
B1 C41A 1.644(4)
B1 C11 1.645(4)
B1 C41B 1.709(7)
C11 C12 1.303(4)
C11 H11A 1.09(3)
C12 H12A 1.20(4)
C12 H12B 1.08(3)
C21 C22 1.317(3)
C21 H21A 1.02(2)
C22 H22A 0.99(2)
C22 H22B 0.976(19)
C31 C32 1.285(4)
C31 H31A 1.09(4)
C32 H32A 1.05(3)
C32 H32B 0.93(3)
C41A C42A 1.326(8)
C41A H41A 1.02(3)
C42A H41B 1.06(3)
C42A H42A 1.02(2)
C41B C42B 1.318(18)
C41B H41B 1.15(3)
C42B H41A 1.21(3)
C42B H42A 1.03(2)

loop_
_geom_torsion_atom_site_label_1
_geom_torsion_atom_site_label_2
_geom_torsion_atom_site_label_3
_geom_torsion_atom_site_label_4
_geom_torsion
C141 P1 C111 C116 -29.87(14)
C131 P1 C111 C116 -148.53(12)
C121 P1 C111 C116 90.29(13)
C141 P1 C111 C112 151.97(13)
C131 P1 C111 C112 33.32(14)
C121 P1 C111 C112 -87.87(13)
C116 C111 C112 C113 -0.8(2)
P1 C111 C112 C113 177.30(12)
C111 C112 C113 C114 0.3(2)
C112 C113 C114 C115 0.4(2)
C113 C114 C115 C116 -0.4(3)
C114 C115 C116 C111 -0.2(2)
C112 C111 C116 C115 0.8(2)
P1 C111 C116 C115 -177.35(12)
C141 P1 C121 C122 -20.33(16)
C131 P1 C121 C122 99.30(14)
C111 P1 C121 C122 -140.41(13)
C141 P1 C121 C126 158.06(13)
C131 P1 C121 C126 -82.31(14)
C111 P1 C121 C126 37.98(15)
C126 C121 C122 C123 -2.7(3)
P1 C121 C122 C123 175.67(13)
C121 C122 C123 C124 0.6(3)
C122 C123 C124 C125 2.1(3)
C123 C124 C125 C126 -2.9(3)
C124 C125 C126 C121 0.8(3)
C122 C121 C126 C125 2.0(2)
P1 C121 C126 C125 -176.40(13)
C141 P1 C131 C132 113.50(15)
C111 P1 C131 C132 -127.56(14)
C121 P1 C131 C132 -6.50(16)
C141 P1 C131 C136 -63.09(15)
C111 P1 C131 C136 55.86(15)
C121 P1 C131 C136 176.92(13)
C136 C131 C132 C133 -0.1(3)
P1 C131 C132 C133 -176.61(14)
C131 C132 C133 C134 -0.2(3)
C132 C133 C134 C135 0.5(3)
C133 C134 C135 C136 -0.5(3)
C134 C135 C136 C131 0.2(3)
C132 C131 C136 C135 0.1(3)
P1 C131 C136 C135 176.73(15)
C31 B1 C11 C12 -17.5(3)
C21 B1 C11 C12 104.0(3)
C41A B1 C11 C12 -144.2(2)
C41B B1 C11 C12 -125.7(4)
C31 B1 C21 C22 -108.3(2)
C41A B1 C21 C22 25.1(3)
C11 B1 C21 C22 130.6(2)
C41B B1 C21 C22 -9.8(4)
C21 B1 C31 C32 41.4(4)
C41A B1 C31 C32 -85.4(4)
C11 B1 C31 C32 161.2(3)
C41B B1 C31 C32 -68.0(4)
C31 B1 C41A C42A 27.4(4)
C21 B1 C41A C42A -100.9(3)
C11 B1 C41A C42A 147.0(3)
C41B B1 C41A C42A -5.6(3)
C31 B1 C41B C42B -152.2(5)
C21 B1 C41B C42B 95.2(5)
C41A B1 C41B C42B -0.3(4)
C11 B1 C41B C42B -35.2(6)
